data_2203137
loop_
_publ_author_name
'Rademeyer, Melanie'
'Barkhuizen, David A.'
'Maguire, Glenn E. M.'

_publ_section_title
;
 Tetramethyl
 1,2-bis(2-aminophenoxy)ethane-<i>N,N,N</i>',<i>N</i>'-tetraacetate
;
_journal_issue 2
_journal_name_full 'Acta Crystallographica Section E'
_journal_page_first o213
_journal_page_last o215
_journal_paper_doi 10.1107/S1600536804000315
_journal_volume 60
_journal_year 2004
_chemical_formula_iupac 'C26 H32 N2 O10'
_chemical_formula_moiety 'C26 H32 N2 O10'
_chemical_formula_sum 'C26 H32 N2 O10'
_chemical_formula_weight 532.54
_chemical_name_systematic
;
 ?
;
_space_group_IT_number 14
_symmetry_cell_setting monoclinic
_symmetry_space_group_name_Hall '-P 2ybc'
_symmetry_space_group_name_H-M 'P 1 21/c 1'
_atom_sites_solution_hydrogens geom
_atom_sites_solution_primary direct
_atom_sites_solution_secondary difmap
_audit_creation_method SHELXL-97
_cell_angle_alpha 90.00
_cell_angle_beta 91.390(17)
_cell_angle_gamma 90.00
_cell_formula_units_Z 6
_cell_length_a 11.201(3)
_cell_length_b 13.187(3)
_cell_length_c 27.217(5)
_cell_measurement_reflns_used 229
_cell_measurement_temperature 120(2)
_cell_measurement_theta_max 31
_cell_measurement_theta_min 2
_cell_volume 4019.0(16)
_computing_cell_refinement 'CrysAlis CCD'
_computing_data_collection 'CrysAlis CCD (Oxford Diffraction, 2003)'
_computing_data_reduction 'CrysAlis RED (Oxford Diffraction, 2003)'
_computing_molecular_graphics 'ORTEP-3 for Windows (Farrugia, 1997) and Mercury (Bruno et al., 2002)'
_computing_publication_material 'WinGX (Farrugia, 1999)'
_computing_structure_refinement 'SHELXL97 (Sheldrick, 1997)'
_computing_structure_solution 'SHELXS97 (Sheldrick, 1997)'
_diffrn_ambient_temperature 120(2)
_diffrn_measured_fraction_theta_full 0.994
_diffrn_measured_fraction_theta_max 0.925
_diffrn_measurement_device_type 'Oxford Excalibur2'
_diffrn_measurement_method \w-2\q
_diffrn_radiation_monochromator graphite
_diffrn_radiation_source 'fine-focus sealed tube'
_diffrn_radiation_type MoK\a
_diffrn_radiation_wavelength 0.71073
_diffrn_reflns_av_R_equivalents 0.0309
_diffrn_reflns_av_sigmaI/netI 0.0364
_diffrn_reflns_limit_h_max 15
_diffrn_reflns_limit_h_min -16
_diffrn_reflns_limit_k_max 19
_diffrn_reflns_limit_k_min -17
_diffrn_reflns_limit_l_max 39
_diffrn_reflns_limit_l_min -40
_diffrn_reflns_number 36677
_diffrn_reflns_theta_full 25.00
_diffrn_reflns_theta_max 31.86
_diffrn_reflns_theta_min 3.86
_diffrn_standards_decay_% <2
_diffrn_standards_interval_count n/a
_diffrn_standards_interval_time n/a
_diffrn_standards_number n/a
_exptl_absorpt_coefficient_mu 0.102
_exptl_absorpt_correction_type none
_exptl_crystal_colour colourless
_exptl_crystal_density_diffrn 1.320
_exptl_crystal_density_method 'not measured'
_exptl_crystal_description block
_exptl_crystal_F_000 1692
_exptl_crystal_size_max 0.40
_exptl_crystal_size_mid 0.40
_exptl_crystal_size_min 0.30
_refine_diff_density_max 0.331
_refine_diff_density_min -0.265
_refine_ls_extinction_method none
_refine_ls_goodness_of_fit_ref 1.082
_refine_ls_hydrogen_treatment constr
_refine_ls_matrix_type full
_refine_ls_number_parameters 514
_refine_ls_number_reflns 12774
_refine_ls_number_restraints 0
_refine_ls_restrained_S_all 1.082
_refine_ls_R_factor_all 0.0662
_refine_ls_R_factor_gt 0.0467
_refine_ls_shift/su_max 0.001
_refine_ls_shift/su_mean 0.000
_refine_ls_structure_factor_coef Fsqd
_refine_ls_weighting_details 'calc w = 1/[\s^2^(Fo^2^)+(0.0581P)^2^+0.8495P] where P = (Fo^2^+2Fc^2^)/3'
_refine_ls_weighting_scheme calc
_refine_ls_wR_factor_gt 0.1194
_refine_ls_wR_factor_ref 0.1281
_reflns_number_gt 9331
_reflns_number_total 12774
_reflns_threshold_expression I>2\s(I)
_cod_data_source_file ac6077.cif
_cod_data_source_block I
_cod_original_sg_symbol_H-M 'P 21/c'
_cod_database_code 2203137
_cod_database_fobs_code 2203137

loop_
_symmetry_equiv_pos_as_xyz
'x, y, z'
'-x, y+1/2, -z+1/2'
'-x, -y, -z'
'x, -y-1/2, z-1/2'

loop_
_atom_site_label
_atom_site_fract_x
_atom_site_fract_y
_atom_site_fract_z
_atom_site_U_iso_or_equiv
_atom_site_adp_type
_atom_site_calc_flag
_atom_site_refinement_flags
_atom_site_occupancy
_atom_site_type_symbol
O10 0.42776(8) 0.94121(7) 0.06004(3) 0.02067(18) Uani d . 1 O
O11 0.59216(8) 0.76999(7) 0.04571(3) 0.02143(18) Uani d . 1 O
O9 0.70924(8) 0.94325(7) 0.14969(4) 0.0265(2) Uani d . 1 O
O2 0.77188(9) 0.30900(7) 0.00260(3) 0.0259(2) Uani d . 1 O
C26 0.42198(11) 0.86765(9) 0.02122(5) 0.0202(2) Uani d . 1 C
H34A 0.3812 0.8958 -0.0075 0.024 Uiso calc R 1 H
H34B 0.3787 0.8080 0.0316 0.024 Uiso calc R 1 H
C10 0.61501(15) 0.44583(14) 0.03286(6) 0.0407(4) Uani d . 1 C
H11A 0.5653 0.4909 0.0511 0.061 Uiso calc R 1 H
H11B 0.5659 0.3969 0.0158 0.061 Uiso calc R 1 H
H11C 0.6595 0.4841 0.0095 0.061 Uiso calc R 1 H
O12 0.43120(9) 0.59995(8) 0.10650(4) 0.0354(2) Uani d . 1 O
C39 0.8734(2) 0.54259(16) 0.27227(7) 0.0609(6) Uani d . 1 C
O1 0.99186(8) 0.43851(7) 0.05836(3) 0.02165(18) Uani d . 1 O
O6 0.50256(8) 1.32761(7) 0.19495(3) 0.02363(19) Uani d . 1 O
O4 0.89096(9) 0.14653(7) 0.18267(4) 0.0252(2) Uani d . 1 O
N3 0.88062(9) 0.33287(8) 0.12785(4) 0.0179(2) Uani d . 1 N
O13 0.37768(8) 0.74951(8) 0.13900(4) 0.0277(2) Uani d . 1 O
O8 0.68849(9) 1.06686(8) 0.09294(4) 0.0298(2) Uani d . 1 O
O7 0.42716(9) 1.17878(8) 0.22095(4) 0.0287(2) Uani d . 1 O
C17 0.52483(11) 1.02454(9) 0.14616(4) 0.0201(2) Uani d . 1 C
H18A 0.4858 0.9590 0.1439 0.024 Uiso calc R 1 H
H18B 0.5327 1.0419 0.1807 0.024 Uiso calc R 1 H
N2 0.44956(10) 1.09936(8) 0.12178(4) 0.0207(2) Uani d . 1 N
O5 0.72996(9) 0.19455(7) 0.22458(4) 0.0293(2) Uani d . 1 O
C18 0.64819(11) 1.01572(9) 0.12524(5) 0.0211(2) Uani d . 1 C
C6 1.00019(11) 0.36249(9) 0.13667(4) 0.0175(2) Uani d . 1 C
C1 1.05988(11) 0.41603(9) 0.09936(4) 0.0187(2) Uani d . 1 C
N1 0.67491(10) 0.65021(8) 0.12089(4) 0.0209(2) Uani d . 1 N
O3 0.69725(9) 0.39387(8) 0.06646(4) 0.0303(2) Uani d . 1 O
C5 1.06206(11) 0.34340(9) 0.18071(5) 0.0210(2) Uani d . 1 C
H5 1.0238 0.3098 0.2059 0.025 Uiso calc R 1 H
C8 0.85331(11) 0.27578(9) 0.08309(4) 0.0187(2) Uani d . 1 C
H9A 0.8165 0.2121 0.0922 0.022 Uiso calc R 1 H
H9B 0.9278 0.2598 0.0674 0.022 Uiso calc R 1 H
C28 0.71353(11) 0.75511(9) 0.04874(5) 0.0192(2) Uani d . 1 C
C11 0.80431(11) 0.31290(9) 0.16864(4) 0.0195(2) Uani d . 1 C
H12A 0.7221 0.3224 0.1576 0.023 Uiso calc R 1 H
H12B 0.8212 0.3630 0.1940 0.023 Uiso calc R 1 H
C25 0.32242(11) 0.98580(9) 0.07325(4) 0.0187(2) Uani d . 1 C
C27 0.54802(11) 0.84024(10) 0.00944(4) 0.0211(2) Uani d . 1 C
H29A 0.5504 0.8098 -0.0230 0.025 Uiso calc R 1 H
H29B 0.5974 0.9007 0.0096 0.025 Uiso calc R 1 H
C16 0.47328(12) 1.20372(9) 0.13453(5) 0.0224(2) Uani d . 1 C
H17A 0.4186 1.2461 0.1155 0.027 Uiso calc R 1 H
H17B 0.5535 1.2201 0.1245 0.027 Uiso calc R 1 H
C32 0.87880(12) 0.67718(10) 0.09227(5) 0.0240(3) Uani d . 1 C
H35 0.9089 0.6357 0.1173 0.029 Uiso calc R 1 H
O15 0.80244(11) 0.52381(8) 0.22836(4) 0.0371(3) Uani d . 1 O
C35 0.45761(12) 0.67868(10) 0.12598(5) 0.0231(3) Uani d . 1 C
C34 0.58177(11) 0.71275(10) 0.14174(5) 0.0213(2) Uani d . 1 C
H37A 0.5931 0.7825 0.1316 0.026 Uiso calc R 1 H
H37B 0.5890 0.7103 0.1773 0.026 Uiso calc R 1 H
O14 0.81818(11) 0.68806(8) 0.20690(4) 0.0368(3) Uani d . 1 O
C4 1.18041(12) 0.37381(10) 0.18761(5) 0.0239(3) Uani d . 1 C
H4 1.2201 0.3609 0.2174 0.029 Uiso calc R 1 H
C24 0.21066(11) 0.95488(10) 0.05602(5) 0.0226(2) Uani d . 1 C
H25 0.2035 0.8991 0.0353 0.027 Uiso calc R 1 H
C12 0.81590(11) 0.20811(9) 0.19149(4) 0.0195(2) Uani d . 1 C
C21 0.23132(12) 1.12247(10) 0.11760(5) 0.0243(3) Uani d . 1 C
H22 0.2376 1.1793 0.1377 0.029 Uiso calc R 1 H
C20 0.33417(11) 1.06965(9) 0.10546(4) 0.0194(2) Uani d . 1 C
C3 1.23886(12) 0.42295(10) 0.15046(5) 0.0246(3) Uani d . 1 C
H3 1.3183 0.4420 0.1549 0.030 Uiso calc R 1 H
C29 0.79240(12) 0.79675(10) 0.01571(5) 0.0240(3) Uani d . 1 C
H32 0.7633 0.8356 -0.0105 0.029 Uiso calc R 1 H
C2 1.17875(11) 0.44407(10) 0.10621(5) 0.0228(2) Uani d . 1 C
H2 1.2183 0.4771 0.0812 0.027 Uiso calc R 1 H
C15 0.46274(11) 1.23220(10) 0.18858(5) 0.0212(2) Uani d . 1 C
C7 1.04918(11) 0.48829(10) 0.01862(4) 0.0207(2) Uani d . 1 C
H8A 1.1087 0.4444 0.0044 0.025 Uiso calc R 1 H
H8B 1.0878 0.5502 0.0299 0.025 Uiso calc R 1 H
C30 0.91489(12) 0.78067(11) 0.02159(5) 0.0276(3) Uani d . 1 C
H33 0.9676 0.8101 -0.0001 0.033 Uiso calc R 1 H
C9 0.77212(11) 0.32838(9) 0.04596(5) 0.0200(2) Uani d . 1 C
C33 0.75585(11) 0.69393(9) 0.08838(5) 0.0195(2) Uani d . 1 C
C31 0.95733(12) 0.72111(11) 0.05957(5) 0.0274(3) Uani d . 1 C
H34 1.0390 0.7101 0.0635 0.033 Uiso calc R 1 H
C22 0.11918(12) 1.09166(11) 0.10014(5) 0.0260(3) Uani d . 1 C
H23 0.0514 1.1275 0.1088 0.031 Uiso calc R 1 H
C13 0.73840(15) 0.10145(11) 0.25267(5) 0.0319(3) Uani d . 1 C
H14A 0.6739 0.0983 0.2752 0.048 Uiso calc R 1 H
H14B 0.8132 0.0998 0.2707 0.048 Uiso calc R 1 H
H14C 0.7337 0.0445 0.2307 0.048 Uiso calc R 1 H
C37 0.71502(12) 0.56886(10) 0.15259(5) 0.0236(3) Uani d . 1 C
H40A 0.7654 0.5238 0.1340 0.028 Uiso calc R 1 H
H40B 0.6461 0.5302 0.1626 0.028 Uiso calc R 1 H
C23 0.10881(12) 1.00792(11) 0.06996(5) 0.0260(3) Uani d . 1 C
H24 0.0338 0.9866 0.0588 0.031 Uiso calc R 1 H
C14 0.50594(14) 1.36456(11) 0.24498(5) 0.0293(3) Uani d . 1 C
H15A 0.5356 1.4329 0.2456 0.044 Uiso calc R 1 H
H15B 0.5576 1.3222 0.2648 0.044 Uiso calc R 1 H
H15C 0.4269 1.3632 0.2578 0.044 Uiso calc R 1 H
C38 0.78412(12) 0.60357(11) 0.19834(5) 0.0259(3) Uani d . 1 C
C19 0.83252(12) 0.92655(11) 0.13593(6) 0.0322(3) Uani d . 1 C
H20A 0.8666 0.8733 0.1558 0.048 Uiso calc R 1 H
H20B 0.8775 0.9878 0.1411 0.048 Uiso calc R 1 H
H20C 0.8347 0.9076 0.1019 0.048 Uiso calc R 1 H
C36 0.25480(12) 0.72707(13) 0.12555(6) 0.0335(3) Uani d . 1 C
H39A 0.2045 0.7813 0.1362 0.050 Uiso calc R 1 H
H39B 0.2313 0.6650 0.1410 0.050 Uiso calc R 1 H
H39C 0.2471 0.7201 0.0905 0.050 Uiso calc R 1 H
H42A 0.8810 0.4813 0.2910 0.050 Uiso d R 1 H
H42B 0.8359 0.5938 0.2916 0.050 Uiso d R 1 H
H42C 0.9516 0.5656 0.2633 0.050 Uiso d R 1 H

loop_
_atom_site_aniso_label
_atom_site_aniso_U_11
_atom_site_aniso_U_22
_atom_site_aniso_U_33
_atom_site_aniso_U_12
_atom_site_aniso_U_13
_atom_site_aniso_U_23
O10 0.0180(4) 0.0212(4) 0.0228(4) 0.0001(3) 0.0012(3) -0.0064(3)
O11 0.0189(4) 0.0219(4) 0.0236(4) 0.0012(3) 0.0018(3) 0.0058(3)
O9 0.0222(4) 0.0226(5) 0.0349(5) 0.0013(4) 0.0025(4) -0.0004(4)
O2 0.0262(5) 0.0327(5) 0.0188(4) -0.0058(4) -0.0027(4) -0.0024(4)
C26 0.0227(6) 0.0202(6) 0.0177(5) 0.0006(4) -0.0012(4) -0.0029(4)
C10 0.0380(9) 0.0490(10) 0.0343(8) 0.0180(7) -0.0149(7) -0.0038(7)
O12 0.0296(5) 0.0286(5) 0.0482(7) -0.0086(4) 0.0027(5) -0.0059(5)
C39 0.0969(17) 0.0543(12) 0.0300(9) 0.0068(11) -0.0299(10) -0.0076(8)
O1 0.0212(4) 0.0250(4) 0.0186(4) -0.0057(3) -0.0022(3) 0.0065(3)
O6 0.0297(5) 0.0211(4) 0.0200(4) 0.0004(4) -0.0014(4) -0.0055(3)
O4 0.0301(5) 0.0197(4) 0.0260(5) 0.0031(4) 0.0025(4) 0.0007(4)
N3 0.0180(5) 0.0207(5) 0.0152(4) -0.0036(4) -0.0001(4) 0.0015(4)
O13 0.0221(5) 0.0313(5) 0.0297(5) 0.0021(4) 0.0007(4) -0.0004(4)
O8 0.0291(5) 0.0340(5) 0.0264(5) -0.0090(4) 0.0033(4) 0.0031(4)
O7 0.0323(5) 0.0307(5) 0.0234(5) -0.0050(4) 0.0066(4) -0.0031(4)
C17 0.0230(6) 0.0205(6) 0.0168(5) -0.0005(5) -0.0003(4) 0.0001(4)
N2 0.0231(5) 0.0174(5) 0.0215(5) -0.0005(4) -0.0029(4) -0.0016(4)
O5 0.0336(5) 0.0264(5) 0.0284(5) 0.0014(4) 0.0112(4) 0.0094(4)
C18 0.0232(6) 0.0202(6) 0.0200(6) -0.0051(5) -0.0002(4) -0.0053(4)
C6 0.0191(5) 0.0159(5) 0.0174(5) -0.0014(4) -0.0008(4) -0.0002(4)
C1 0.0206(6) 0.0163(5) 0.0191(5) -0.0011(4) -0.0016(4) 0.0004(4)
N1 0.0229(5) 0.0186(5) 0.0212(5) 0.0019(4) 0.0018(4) 0.0016(4)
O3 0.0293(5) 0.0373(6) 0.0239(5) 0.0119(4) -0.0072(4) -0.0046(4)
C5 0.0247(6) 0.0194(6) 0.0187(5) -0.0014(5) -0.0022(5) 0.0009(4)
C8 0.0202(5) 0.0177(5) 0.0183(5) -0.0033(4) -0.0008(4) -0.0001(4)
C28 0.0179(5) 0.0187(5) 0.0210(6) 0.0015(4) 0.0022(4) -0.0030(4)
C11 0.0214(6) 0.0181(5) 0.0190(5) -0.0001(4) 0.0024(4) 0.0021(4)
C25 0.0193(5) 0.0183(5) 0.0188(5) 0.0006(4) 0.0023(4) 0.0014(4)
C27 0.0260(6) 0.0217(6) 0.0156(5) 0.0031(5) 0.0017(4) 0.0008(4)
C16 0.0279(6) 0.0195(6) 0.0199(6) -0.0024(5) 0.0001(5) -0.0023(4)
C32 0.0233(6) 0.0238(6) 0.0248(6) 0.0035(5) -0.0013(5) -0.0045(5)
O15 0.0573(7) 0.0298(5) 0.0234(5) 0.0059(5) -0.0142(5) -0.0026(4)
C35 0.0240(6) 0.0241(6) 0.0212(6) -0.0018(5) 0.0035(5) 0.0047(5)
C34 0.0215(6) 0.0213(6) 0.0210(6) -0.0005(5) 0.0020(5) -0.0002(5)
O14 0.0484(7) 0.0317(6) 0.0302(5) -0.0104(5) -0.0039(5) -0.0071(4)
C4 0.0259(6) 0.0215(6) 0.0240(6) -0.0011(5) -0.0080(5) -0.0010(5)
C24 0.0214(6) 0.0210(6) 0.0254(6) -0.0020(5) 0.0008(5) -0.0010(5)
C12 0.0223(6) 0.0201(6) 0.0160(5) -0.0032(5) -0.0001(4) 0.0004(4)
C21 0.0282(6) 0.0237(6) 0.0212(6) 0.0030(5) 0.0034(5) -0.0017(5)
C20 0.0214(6) 0.0200(6) 0.0169(5) -0.0005(4) 0.0011(4) 0.0007(4)
C3 0.0205(6) 0.0230(6) 0.0302(7) -0.0032(5) -0.0058(5) -0.0007(5)
C29 0.0256(6) 0.0239(6) 0.0225(6) 0.0003(5) 0.0052(5) -0.0013(5)
C2 0.0205(6) 0.0219(6) 0.0259(6) -0.0046(5) 0.0000(5) 0.0022(5)
C15 0.0200(6) 0.0221(6) 0.0216(6) 0.0011(5) 0.0000(4) -0.0036(5)
C7 0.0230(6) 0.0202(6) 0.0190(6) -0.0050(5) 0.0016(4) 0.0042(4)
C30 0.0239(6) 0.0298(7) 0.0297(7) -0.0025(5) 0.0098(5) -0.0064(5)
C9 0.0195(5) 0.0202(6) 0.0204(6) -0.0048(4) -0.0007(4) -0.0011(4)
C33 0.0209(6) 0.0171(5) 0.0204(6) 0.0008(4) 0.0008(4) -0.0036(4)
C31 0.0199(6) 0.0306(7) 0.0318(7) 0.0024(5) 0.0030(5) -0.0106(6)
C22 0.0228(6) 0.0298(7) 0.0257(6) 0.0051(5) 0.0048(5) 0.0034(5)
C13 0.0460(9) 0.0265(7) 0.0236(7) -0.0049(6) 0.0045(6) 0.0080(5)
C37 0.0290(7) 0.0190(6) 0.0225(6) -0.0003(5) -0.0048(5) 0.0010(5)
C23 0.0177(6) 0.0305(7) 0.0297(7) -0.0017(5) 0.0014(5) 0.0035(5)
C14 0.0351(7) 0.0294(7) 0.0234(6) 0.0013(6) -0.0010(5) -0.0103(5)
C38 0.0290(7) 0.0267(7) 0.0219(6) 0.0022(5) -0.0015(5) -0.0031(5)
C19 0.0215(6) 0.0272(7) 0.0481(9) 0.0004(5) 0.0027(6) -0.0125(6)
C36 0.0213(6) 0.0456(9) 0.0338(8) -0.0007(6) 0.0013(6) 0.0078(6)

loop_
_atom_type_symbol
_atom_type_description
_atom_type_scat_dispersion_real
_atom_type_scat_dispersion_imag
_atom_type_scat_source
C C 0.0033 0.0016 'International Tables Vol C Tables 4.2.6.8 and 6.1.1.4'
H H 0.0000 0.0000 'International Tables Vol C Tables 4.2.6.8 and 6.1.1.4'
N N 0.0061 0.0033 'International Tables Vol C Tables 4.2.6.8 and 6.1.1.4'
O O 0.0106 0.0060 'International Tables Vol C Tables 4.2.6.8 and 6.1.1.4'

loop_
_geom_angle_atom_site_label_1
_geom_angle_atom_site_label_2
_geom_angle_atom_site_label_3
_geom_angle_site_symmetry_1
_geom_angle_site_symmetry_3
_geom_angle
C25 O10 C26 . . 117.28(9)
C28 O11 C27 . . 117.25(10)
C18 O9 C19 . . 117.07(11)
O10 C26 C27 . . 107.13(10)
O10 C26 H34A . . 110.3
C27 C26 H34A . . 110.3
O10 C26 H34B . . 110.3
C27 C26 H34B . . 110.3
H34A C26 H34B . . 108.5
O3 C10 H11A . . 109.5
O3 C10 H11B . . 109.5
H11A C10 H11B . . 109.5
O3 C10 H11C . . 109.5
H11A C10 H11C . . 109.5
H11B C10 H11C . . 109.5
O15 C39 H42A . . 109.7
O15 C39 H42B . . 109.6
H42A C39 H42B . . 109.7
O15 C39 H42C . . 109.3
H42A C39 H42C . . 109.3
H42B C39 H42C . . 109.2
C1 O1 C7 . . 117.69(9)
C15 O6 C14 . . 115.97(11)
C6 N3 C11 . . 119.85(10)
C6 N3 C8 . . 117.67(10)
C11 N3 C8 . . 115.65(10)
C35 O13 C36 . . 115.22(11)
N2 C17 C18 . . 114.02(10)
N2 C17 H18A . . 108.7
C18 C17 H18A . . 108.7
N2 C17 H18B . . 108.7
C18 C17 H18B . . 108.7
H18A C17 H18B . . 107.6
C20 N2 C16 . . 120.15(10)
C20 N2 C17 . . 118.25(10)
C16 N2 C17 . . 115.98(10)
C12 O5 C13 . . 115.30(11)
O8 C18 O9 . . 124.41(12)
O8 C18 C17 . . 126.44(12)
O9 C18 C17 . . 109.10(11)
C5 C6 N3 . . 123.18(11)
C5 C6 C1 . . 118.23(11)
N3 C6 C1 . . 118.58(10)
O1 C1 C2 . . 124.36(11)
O1 C1 C6 . . 115.41(10)
C2 C1 C6 . . 120.22(11)
C33 N1 C37 . . 119.05(11)
C33 N1 C34 . . 119.48(10)
C37 N1 C34 . . 113.84(10)
C9 O3 C10 . . 115.91(11)
C6 C5 C4 . . 121.06(12)
C6 C5 H5 . . 119.5
C4 C5 H5 . . 119.5
N3 C8 C9 . . 115.61(10)
N3 C8 H9A . . 108.4
C9 C8 H9A . . 108.4
N3 C8 H9B . . 108.4
C9 C8 H9B . . 108.4
H9A C8 H9B . . 107.4
O11 C28 C29 . . 123.28(11)
O11 C28 C33 . . 116.00(11)
C29 C28 C33 . . 120.72(12)
N3 C11 C12 . . 115.78(10)
N3 C11 H12A . . 108.3
C12 C11 H12A . . 108.3
N3 C11 H12B . . 108.3
C12 C11 H12B . . 108.3
H12A C11 H12B . . 107.4
O10 C25 C24 . . 124.01(11)
O10 C25 C20 . . 115.40(11)
C24 C25 C20 . . 120.57(11)
O11 C27 C26 . . 108.63(10)
O11 C27 H29A . . 110.0
C26 C27 H29A . . 110.0
O11 C27 H29B . . 110.0
C26 C27 H29B . . 110.0
H29A C27 H29B . . 108.3
N2 C16 C15 . . 116.66(11)
N2 C16 H17A . . 108.1
C15 C16 H17A . . 108.1
N2 C16 H17B . . 108.1
C15 C16 H17B . . 108.1
H17A C16 H17B . . 107.3
C31 C32 C33 . . 121.54(13)
C31 C32 H35 . . 119.2
C33 C32 H35 . . 119.2
C38 O15 C39 . . 116.28(13)
O12 C35 O13 . . 123.92(13)
O12 C35 C34 . . 126.67(12)
O13 C35 C34 . . 109.37(11)
N1 C34 C35 . . 112.56(11)
N1 C34 H37A . . 109.1
C35 C34 H37A . . 109.1
N1 C34 H37B . . 109.1
C35 C34 H37B . . 109.1
H37A C34 H37B . . 107.8
C3 C4 C5 . . 120.21(12)
C3 C4 H4 . . 119.9
C5 C4 H4 . . 119.9
C25 C24 C23 . . 119.77(12)
C25 C24 H25 . . 120.1
C23 C24 H25 . . 120.1
O4 C12 O5 . . 124.13(12)
O4 C12 C11 . . 126.02(11)
O5 C12 C11 . . 109.83(10)
C22 C21 C20 . . 121.16(12)
C22 C21 H22 . . 119.4
C20 C21 H22 . . 119.4
C21 C20 N2 . . 122.87(11)
C21 C20 C25 . . 118.21(11)
N2 C20 C25 . . 118.84(11)
C4 C3 C2 . . 119.97(12)
C4 C3 H3 . . 120.0
C2 C3 H3 . . 120.0
C28 C29 C30 . . 120.36(13)
C28 C29 H32 . . 119.8
C30 C29 H32 . . 119.8
C1 C2 C3 . . 120.25(12)
C1 C2 H2 . . 119.9
C3 C2 H2 . . 119.9
O7 C15 O6 . . 124.60(12)
O7 C15 C16 . . 126.63(12)
O6 C15 C16 . . 108.76(11)
O1 C7 C7 . 3_765 105.52(12)
O1 C7 H8A . . 110.6
C7 C7 H8A 3_765 . 110.6
O1 C7 H8B . . 110.6
C7 C7 H8B 3_765 . 110.6
H8A C7 H8B . . 108.8
C31 C30 C29 . . 119.67(13)
C31 C30 H33 . . 120.2
C29 C30 H33 . . 120.2
O2 C9 O3 . . 123.96(12)
O2 C9 C8 . . 122.92(12)
O3 C9 C8 . . 113.03(11)
C32 C33 N1 . . 122.51(12)
C32 C33 C28 . . 117.26(12)
N1 C33 C28 . . 120.20(11)
C30 C31 C32 . . 120.41(13)
C30 C31 H34 . . 119.8
C32 C31 H34 . . 119.8
C23 C22 C21 . . 119.93(12)
C23 C22 H23 . . 120.0
C21 C22 H23 . . 120.0
O5 C13 H14A . . 109.5
O5 C13 H14B . . 109.5
H14A C13 H14B . . 109.5
O5 C13 H14C . . 109.5
H14A C13 H14C . . 109.5
H14B C13 H14C . . 109.5
N1 C37 C38 . . 114.28(11)
N1 C37 H40A . . 108.7
C38 C37 H40A . . 108.7
N1 C37 H40B . . 108.7
C38 C37 H40B . . 108.7
H40A C37 H40B . . 107.6
C22 C23 C24 . . 120.30(12)
C22 C23 H24 . . 119.9
C24 C23 H24 . . 119.9
O6 C14 H15A . . 109.5
O6 C14 H15B . . 109.5
H15A C14 H15B . . 109.5
O6 C14 H15C . . 109.5
H15A C14 H15C . . 109.5
H15B C14 H15C . . 109.5
O14 C38 O15 . . 124.45(13)
O14 C38 C37 . . 126.31(13)
O15 C38 C37 . . 109.23(11)
O9 C19 H20A . . 109.5
O9 C19 H20B . . 109.5
H20A C19 H20B . . 109.5
O9 C19 H20C . . 109.5
H20A C19 H20C . . 109.5
H20B C19 H20C . . 109.5
O13 C36 H39A . . 109.5
O13 C36 H39B . . 109.5
H39A C36 H39B . . 109.5
O13 C36 H39C . . 109.5
H39A C36 H39C . . 109.5
H39B C36 H39C . . 109.5

loop_
_geom_bond_atom_site_label_1
_geom_bond_atom_site_label_2
_geom_bond_site_symmetry_2
_geom_bond_distance
O10 C25 . 1.3740(15)
O10 C26 . 1.4345(15)
O11 C28 . 1.3741(15)
O11 C27 . 1.4331(15)
O9 C18 . 1.3423(16)
O9 C19 . 1.4562(17)
O2 C9 . 1.2074(15)
C26 C27 . 1.4995(18)
C26 H34A . 0.9700
C26 H34B . 0.9700
C10 O3 . 1.4537(17)
C10 H11A . 0.9600
C10 H11B . 0.9600
C10 H11C . 0.9600
O12 C35 . 1.1995(17)
C39 O15 . 1.441(2)
C39 H42A . 0.9585
C39 H42B . 0.9590
C39 H42C . 0.9638
O1 C1 . 1.3684(15)
O1 C7 . 1.4306(14)
O6 C15 . 1.3447(16)
O6 C14 . 1.4458(16)
O4 C12 . 1.1973(16)
N3 C6 . 1.4101(16)
N3 C11 . 1.4417(16)
N3 C8 . 1.4580(15)
O13 C35 . 1.3472(16)
O13 C36 . 1.4461(17)
O8 C18 . 1.2043(16)
O7 C15 . 1.2036(16)
C17 N2 . 1.4483(16)
C17 C18 . 1.5118(18)
C17 H18A . 0.9700
C17 H18B . 0.9700
N2 C20 . 1.4120(16)
N2 C16 . 1.4424(16)
O5 C12 . 1.3461(16)
O5 C13 . 1.4483(16)
C6 C5 . 1.3928(17)
C6 C1 . 1.4177(17)
C1 C2 . 1.3900(17)
N1 C33 . 1.4057(16)
N1 C37 . 1.4415(16)
N1 C34 . 1.4558(16)
O3 C9 . 1.3353(16)
C5 C4 . 1.3934(18)
C5 H5 . 0.9300
C8 C9 . 1.5116(17)
C8 H9A . 0.9700
C8 H9B . 0.9700
C28 C29 . 1.3887(18)
C28 C33 . 1.4195(17)
C11 C12 . 1.5196(17)
C11 H12A . 0.9700
C11 H12B . 0.9700
C25 C24 . 1.3873(18)
C25 C20 . 1.4153(17)
C27 H29A . 0.9700
C27 H29B . 0.9700
C16 C15 . 1.5256(18)
C16 H17A . 0.9700
C16 H17B . 0.9700
C32 C31 . 1.392(2)
C32 C33 . 1.3962(18)
C32 H35 . 0.9300
O15 C38 . 1.3445(17)
C35 C34 . 1.5136(18)
C34 H37A . 0.9700
C34 H37B . 0.9700
O14 C38 . 1.1988(17)
C4 C3 . 1.379(2)
C4 H4 . 0.9300
C24 C23 . 1.3985(19)
C24 H25 . 0.9300
C21 C22 . 1.393(2)
C21 C20 . 1.3928(18)
C21 H22 . 0.9300
C3 C2 . 1.3937(18)
C3 H3 . 0.9300
C29 C30 . 1.3936(19)
C29 H32 . 0.9300
C2 H2 . 0.9300
C7 C7 3_765 1.511(2)
C7 H8A . 0.9700
C7 H8B . 0.9700
C30 C31 . 1.374(2)
C30 H33 . 0.9300
C31 H34 . 0.9300
C22 C23 . 1.380(2)
C22 H23 . 0.9300
C13 H14A . 0.9600
C13 H14B . 0.9600
C13 H14C . 0.9600
C37 C38 . 1.5207(18)
C37 H40A . 0.9700
C37 H40B . 0.9700
C23 H24 . 0.9300
C14 H15A . 0.9600
C14 H15B . 0.9600
C14 H15C . 0.9600
C19 H20A . 0.9600
C19 H20B . 0.9600
C19 H20C . 0.9600
C36 H39A . 0.9600
C36 H39B . 0.9600
C36 H39C . 0.9600

loop_
_geom_torsion_atom_site_label_1
_geom_torsion_atom_site_label_2
_geom_torsion_atom_site_label_3
_geom_torsion_atom_site_label_4
_geom_torsion_site_symmetry_4
_geom_torsion
C25 O10 C26 C27 . 173.03(10)
C18 C17 N2 C20 . 128.94(12)
C18 C17 N2 C16 . -77.41(14)
C19 O9 C18 O8 . 0.25(18)
C19 O9 C18 C17 . -177.57(10)
N2 C17 C18 O8 . 3.50(18)
N2 C17 C18 O9 . -178.74(10)
C11 N3 C6 C5 . 21.33(17)
C8 N3 C6 C5 . -128.49(12)
C11 N3 C6 C1 . -157.41(11)
C8 N3 C6 C1 . 52.77(15)
C7 O1 C1 C2 . 4.33(17)
C7 O1 C1 C6 . -177.13(10)
C5 C6 C1 O1 . -175.67(11)
N3 C6 C1 O1 . 3.13(16)
C5 C6 C1 C2 . 2.94(18)
N3 C6 C1 C2 . -178.26(11)
N3 C6 C5 C4 . 179.72(12)
C1 C6 C5 C4 . -1.54(18)
C6 N3 C8 C9 . -115.17(12)
C11 N3 C8 C9 . 93.76(13)
C27 O11 C28 C29 . -6.41(17)
C27 O11 C28 C33 . 173.31(10)
C6 N3 C11 C12 . -82.23(14)
C8 N3 C11 C12 . 68.18(14)
C26 O10 C25 C24 . 8.68(17)
C26 O10 C25 C20 . -169.63(10)
C28 O11 C27 C26 . -164.20(10)
O10 C26 C27 O11 . 78.99(12)
C20 N2 C16 C15 . 94.05(14)
C17 N2 C16 C15 . -59.07(15)
C36 O13 C35 O12 . -3.09(19)
C36 O13 C35 C34 . 179.28(11)
C33 N1 C34 C35 . 116.36(12)
C37 N1 C34 C35 . -94.37(13)
O12 C35 C34 N1 . 13.46(19)
O13 C35 C34 N1 . -168.99(10)
C6 C5 C4 C3 . -0.5(2)
O10 C25 C24 C23 . -177.23(12)
C20 C25 C24 C23 . 1.00(19)
C13 O5 C12 O4 . 4.59(19)
C13 O5 C12 C11 . -174.00(11)
N3 C11 C12 O4 . 9.40(19)
N3 C11 C12 O5 . -172.05(10)
C22 C21 C20 N2 . 178.99(12)
C22 C21 C20 C25 . 2.43(19)
C16 N2 C20 C21 . -24.98(18)
C17 N2 C20 C21 . 127.54(13)
C16 N2 C20 C25 . 151.55(11)
C17 N2 C20 C25 . -55.92(15)
O10 C25 C20 C21 . 175.71(11)
C24 C25 C20 C21 . -2.67(18)
O10 C25 C20 N2 . -0.99(16)
C24 C25 C20 N2 . -179.37(11)
C5 C4 C3 C2 . 1.3(2)
O11 C28 C29 C30 . 178.44(12)
C33 C28 C29 C30 . -1.27(19)
O1 C1 C2 C3 . 176.20(12)
C6 C1 C2 C3 . -2.28(19)
C4 C3 C2 C1 . 0.2(2)
C14 O6 C15 O7 . 2.53(18)
C14 O6 C15 C16 . -176.18(11)
N2 C16 C15 O7 . -6.6(2)
N2 C16 C15 O6 . 172.04(11)
C1 O1 C7 C7 3_765 -174.77(12)
C28 C29 C30 C31 . 1.7(2)
C10 O3 C9 O2 . -2.3(2)
C10 O3 C9 C8 . -178.92(12)
N3 C8 C9 O2 . 155.06(12)
N3 C8 C9 O3 . -28.27(15)
C31 C32 C33 N1 . 179.85(12)
C31 C32 C33 C28 . 1.94(18)
C37 N1 C33 C32 . -13.63(17)
C34 N1 C33 C32 . 134.06(13)
C37 N1 C33 C28 . 164.22(11)
C34 N1 C33 C28 . -48.09(16)
O11 C28 C33 C32 . 179.75(11)
C29 C28 C33 C32 . -0.52(18)
O11 C28 C33 N1 . 1.80(16)
C29 C28 C33 N1 . -178.47(11)
C29 C30 C31 C32 . -0.3(2)
C33 C32 C31 C30 . -1.6(2)
C20 C21 C22 C23 . -0.5(2)
C33 N1 C37 C38 . 80.55(15)
C34 N1 C37 C38 . -68.87(15)
C21 C22 C23 C24 . -1.2(2)
C25 C24 C23 C22 . 1.0(2)
C39 O15 C38 O14 . -3.3(2)
C39 O15 C38 C37 . 176.33(15)
N1 C37 C38 O14 . -8.9(2)
N1 C37 C38 O15 . 171.45(12)
